data_4513805
loop_
_publ_author_name
'Wu, Jin-Ji'
'Li, Yinwu'
'Zhou, Hai-Yun'
'Wen, A-Hao'
'Lun, Chu-Chu'
'Yao, Su-Yang'
'Ke, Zhuofeng'
'Ye, Bao-Hui'

_publ_section_title
;
 Copper-Catalyzed Carbamoylation of Terminal Alkynes with Formamides via
 Cross-Dehydrogenative Coupling
;
_journal_name_full 'ACS Catalysis'
_journal_page_first 1263
_journal_paper_doi 10.1021/acscatal.5b02881
_journal_year 2016
_chemical_formula_moiety 'C11 H11 N O'
_chemical_formula_sum 'C11 H11 N O'
_chemical_formula_weight 173.22
_space_group_crystal_system monoclinic
_space_group_IT_number 14
_space_group_name_Hall '-P 2yn'
_space_group_name_H-M_alt 'P 1 21/n 1'
_atom_sites_solution_primary direct
_audit_creation_date 2015-06-26
_audit_creation_method
;
Olex2 1.2
(compiled 2015.01.26 svn.r3150 for OlexSys, GUI svn.r4998)
;
_cell_angle_alpha 90
_cell_angle_beta 91.838(8)
_cell_angle_gamma 90
_cell_formula_units_Z 4
_cell_length_a 7.5306(7)
_cell_length_b 6.1547(5)
_cell_length_c 20.6613(16)
_cell_measurement_reflns_used 754
_cell_measurement_temperature 298
_cell_measurement_theta_max 26.0590
_cell_measurement_theta_min 3.8440
_cell_volume 957.13(14)
_computing_cell_refinement
;
CrysAlisPro, Agilent Technologies,
Version 1.171.36.28 (release 01-02-2013 CrysAlis171 .NET)
(compiled Feb  1 2013,16:14:44)
;
_computing_data_collection
;
CrysAlisPro, Agilent Technologies,
Version 1.171.36.28 (release 01-02-2013 CrysAlis171 .NET)
(compiled Feb  1 2013,16:14:44)
;
_computing_data_reduction
;
CrysAlisPro, Agilent Technologies,
Version 1.171.36.28 (release 01-02-2013 CrysAlis171 .NET)
(compiled Feb  1 2013,16:14:44)
;
_computing_molecular_graphics 'Olex2 (Dolomanov et al., 2009)'
_computing_publication_material 'Olex2 (Dolomanov et al., 2009)'
_computing_structure_refinement 'olex2.refine (Bourhis et al., 2015)'
_computing_structure_solution 'XS (Sheldrick, 2008)'
_diffrn_ambient_temperature 298
_diffrn_detector 'CCD area detector'
_diffrn_detector_area_resol_mean 5.6
_diffrn_detector_type 'Bruker SMART CCD 6000 area detector'
_diffrn_measured_fraction_theta_full 0.9952
_diffrn_measured_fraction_theta_max 0.8667
_diffrn_measurement_details
;
  1 omega  -15.00   99.00   1.0000    7.5900
omega____ theta____ kappa____ phi______ frames
    -       23.5093  -19.0000 -180.0000 114

  2 omega  -99.00   13.00   1.0000    7.5900
omega____ theta____ kappa____ phi______ frames
    -      -23.6656  -77.0000 -150.0000 112
;
_diffrn_measurement_device 'three-circle diffractometer'
_diffrn_measurement_device_type 'Bruker SMART CCD 6000 area detector'
_diffrn_measurement_method '\w scans'
_diffrn_orient_matrix_UB_11 0.0601837000
_diffrn_orient_matrix_UB_12 0.0090583000
_diffrn_orient_matrix_UB_13 -0.0255667000
_diffrn_orient_matrix_UB_21 -0.0678739000
_diffrn_orient_matrix_UB_22 -0.0337112000
_diffrn_orient_matrix_UB_23 -0.0223855000
_diffrn_orient_matrix_UB_31 -0.0256991000
_diffrn_orient_matrix_UB_32 0.1098812000
_diffrn_orient_matrix_UB_33 -0.0047784000
_diffrn_radiation_monochromator graphite
_diffrn_radiation_probe x-ray
_diffrn_radiation_type 'Mo K\a'
_diffrn_radiation_wavelength 0.71073
_diffrn_reflns_av_R_equivalents 0.0324
_diffrn_reflns_av_unetI/netI 0.0487
_diffrn_reflns_limit_h_max 10
_diffrn_reflns_limit_h_min -6
_diffrn_reflns_limit_k_max 7
_diffrn_reflns_limit_k_min -8
_diffrn_reflns_limit_l_max 27
_diffrn_reflns_limit_l_min -27
_diffrn_reflns_number 3333
_diffrn_reflns_theta_full 26.0000
_diffrn_reflns_theta_max 28.60
_diffrn_reflns_theta_min 3.45
_diffrn_source 'sealed X-ray tube'
_diffrn_source_target Mo
_exptl_absorpt_coefficient_mu 0.078
_exptl_absorpt_correction_T_max 1.00000
_exptl_absorpt_correction_T_min 0.62596
_exptl_absorpt_correction_type multi-scan
_exptl_absorpt_process_details
;
CrysAlisPro, Agilent Technologies,
Version 1.171.36.28 (release 01-02-2013 CrysAlis171 .NET)
(compiled Feb  1 2013,16:14:44)
Empirical absorption correction using spherical harmonics,
 implemented in SCALE3 ABSPACK scaling algorithm.
;
_exptl_crystal_colour colourless
_exptl_crystal_colour_primary colourless
_exptl_crystal_density_diffrn 1.2020
_exptl_crystal_description block
_exptl_crystal_F_000 368.1637
_exptl_crystal_size_max 0.5
_exptl_crystal_size_mid 0.5
_exptl_crystal_size_min 0.2
_refine_diff_density_max 0.2639
_refine_diff_density_min -0.2623
_refine_diff_density_rms 0.0664
_refine_ls_d_res_high 0.7423
_refine_ls_d_res_low 5.8984
_refine_ls_goodness_of_fit_ref 1.0739
_refine_ls_hydrogen_treatment constr
_refine_ls_matrix_type full
_refine_ls_number_constraints 18
_refine_ls_number_parameters 119
_refine_ls_number_reflns 2119
_refine_ls_number_restraints 0
_refine_ls_restrained_S_all 1.0739
_refine_ls_R_factor_all 0.0938
_refine_ls_R_factor_gt 0.0671
_refine_ls_shift/su_max 0.0000
_refine_ls_shift/su_mean 0.0000
_refine_ls_structure_factor_coef Fsqd
_refine_ls_weighting_details 'w=1/[\s^2^(Fo^2^)+(0.0680P)^2^+0.1910P] where P=(Fo^2^+2Fc^2^)/3'
_refine_ls_weighting_scheme calc
_refine_ls_wR_factor_gt 0.1479
_refine_ls_wR_factor_ref 0.1631
_reflns_Friedel_coverage 0.0
_reflns_limit_h_max 9
_reflns_limit_h_min -10
_reflns_limit_k_max 8
_reflns_limit_k_min 0
_reflns_limit_l_max 27
_reflns_limit_l_min -8
_reflns_number_gt 1552
_reflns_number_total 2119
_reflns_threshold_expression I>=2u(I)
_cod_data_source_file cs5b02881_si_002.cif
_cod_data_source_block 0326
_cod_original_cell_volume 957.14(13)
_cod_database_code 4513805
_reflns_odcompleteness_completeness 99.26
_reflns_odcompleteness_iscentric 1
_reflns_odcompleteness_theta 26.32
_olex2_refinement_description
;
1. Fixed Uiso
 At 1.2 times of:
  All C(H) groups
 At 1.5 times of:
  All C(H,H,H) groups
2.a Aromatic/amide H refined with riding coordinates:
 C7(H7), C8(H8), C11(H11), C12(H12), C13(H13)
2.b Idealised Me refined as rotating group:
 C9(H9a,H9b,H9c), C10(H10a,H10b,H10c)
;
_olex2_submission_special_instructions 'No special instructions were received'

loop_
_space_group_symop_id
_space_group_symop_operation_xyz
1 x,y,z
2 -x+1/2,y+1/2,-z+1/2
3 -x,-y,-z
4 x-1/2,-y-1/2,z-1/2

loop_
_atom_site_label
_atom_site_type_symbol
_atom_site_fract_x
_atom_site_fract_y
_atom_site_fract_z
_atom_site_U_iso_or_equiv
_atom_site_adp_type
_atom_site_occupancy
_atom_site_refinement_flags_posn
N1 N 0.6816(2) 0.6609(3) 0.04686(7) 0.0438(4) Uani 1.000000 .
O1 O 0.7839(2) 0.3179(3) 0.03660(7) 0.0646(5) Uani 1.000000 .
C3 C 0.7048(2) 0.4577(3) 0.06705(9) 0.0423(5) Uani 1.000000 .
C4 C 0.5800(3) 0.3604(3) 0.18193(9) 0.0459(5) Uani 1.000000 .
C5 C 0.6328(3) 0.4055(3) 0.12994(9) 0.0466(5) Uani 1.000000 .
C6 C 0.5201(2) 0.3194(3) 0.24599(9) 0.0431(5) Uani 1.000000 .
C7 C 0.5437(3) 0.4776(4) 0.29317(10) 0.0582(6) Uani 1.000000 .
H7 H 0.5973(3) 0.6088(4) 0.28286(10) 0.0698(7) Uiso 1.000000 R
C8 C 0.4392(3) 0.1261(4) 0.26195(10) 0.0585(6) Uani 1.000000 .
H8 H 0.4219(3) 0.0184(4) 0.23079(10) 0.0702(7) Uiso 1.000000 R
C9 C 0.5766(3) 0.8213(4) 0.08017(12) 0.0648(7) Uani 1.000000 .
H9a H 0.4657(10) 0.843(2) 0.0568(5) 0.0973(10) Uiso 1.000000 GR
H9b H 0.5542(19) 0.7710(13) 0.1231(3) 0.0973(10) Uiso 1.000000 GR
H9c H 0.6404(10) 0.9562(9) 0.0826(7) 0.0973(10) Uiso 1.000000 GR
C10 C 0.7603(3) 0.7292(4) -0.01326(10) 0.0595(6) Uani 1.000000 .
H10a H 0.8674(11) 0.6485(18) -0.0196(4) 0.0893(9) Uiso 1.000000 GR
H10b H 0.6779(9) 0.703(2) -0.04881(13) 0.0893(9) Uiso 1.000000 GR
H10c H 0.7874(19) 0.8815(7) -0.0111(3) 0.0893(9) Uiso 1.000000 GR
C11 C 0.3840(3) 0.0931(5) 0.32424(11) 0.0674(7) Uani 1.000000 .
H11 H 0.3296(3) -0.0373(5) 0.33486(11) 0.0808(8) Uiso 1.000000 R
C12 C 0.4887(3) 0.4423(5) 0.35521(10) 0.0663(7) Uani 1.000000 .
H12 H 0.5059(3) 0.5489(5) 0.38670(10) 0.0796(8) Uiso 1.000000 R
C13 C 0.4084(3) 0.2501(5) 0.37053(10) 0.0626(7) Uani 1.000000 .
H13 H 0.3706(3) 0.2264(5) 0.41235(10) 0.0751(8) Uiso 1.000000 R

loop_
_atom_site_aniso_label
_atom_site_aniso_U_11
_atom_site_aniso_U_22
_atom_site_aniso_U_33
_atom_site_aniso_U_12
_atom_site_aniso_U_13
_atom_site_aniso_U_23
N1 0.0516(10) 0.0419(9) 0.0386(8) 0.0063(7) 0.0123(7) 0.0044(7)
O1 0.0892(12) 0.0499(9) 0.0567(9) 0.0145(8) 0.0326(8) 0.0011(7)
C3 0.0461(11) 0.0450(11) 0.0362(9) 0.0013(9) 0.0097(8) -0.0002(8)
C4 0.0502(11) 0.0478(12) 0.0402(10) 0.0033(9) 0.0088(8) 0.0035(9)
C5 0.0553(12) 0.0433(11) 0.0418(10) 0.0040(9) 0.0107(9) 0.0034(9)
C6 0.0418(10) 0.0513(12) 0.0366(9) 0.0006(9) 0.0073(8) 0.0039(8)
C7 0.0671(14) 0.0591(14) 0.0489(12) -0.0103(11) 0.0106(10) -0.0023(10)
C8 0.0748(15) 0.0561(14) 0.0452(12) -0.0107(11) 0.0087(11) -0.0017(10)
C9 0.0791(16) 0.0490(13) 0.0681(14) 0.0167(12) 0.0271(12) 0.0026(11)
C10 0.0678(14) 0.0653(15) 0.0466(11) 0.0058(11) 0.0184(10) 0.0155(11)
C11 0.0743(16) 0.0766(17) 0.0520(13) -0.0206(13) 0.0155(11) 0.0128(13)
C12 0.0774(16) 0.0798(17) 0.0423(11) -0.0055(14) 0.0107(11) -0.0113(12)
C13 0.0576(13) 0.0939(19) 0.0370(11) -0.0034(13) 0.0136(9) 0.0056(12)

loop_
_atom_type_symbol
_atom_type_scat_dispersion_real
_atom_type_scat_dispersion_imag
_atom_type_scat_Cromer_Mann_a1
_atom_type_scat_Cromer_Mann_a2
_atom_type_scat_Cromer_Mann_a3
_atom_type_scat_Cromer_Mann_a4
_atom_type_scat_Cromer_Mann_b1
_atom_type_scat_Cromer_Mann_b2
_atom_type_scat_Cromer_Mann_b3
_atom_type_scat_Cromer_Mann_b4
_atom_type_scat_Cromer_Mann_c
_atom_type_scat_source
_atom_type_scat_dispersion_source
H 0.00000 0.00000 0.49300 0.32291 0.14019 0.04081 10.51090 26.12570 3.14236 57.79970 0.0030380000826 'International Tables Volume C Table 6.1.1.4 (pp. 500-502)' 'Henke, Gullikson and Davis, At. Data and Nucl. Data Tables, 1993, 54, 2'
C 0.00347 0.00161 2.31000 1.02000 1.58860 0.86500 20.84390 10.20750 0.56870 51.65120 0.215599998832 'International Tables Volume C Table 6.1.1.4 (pp. 500-502)' 'Henke, Gullikson and Davis, At. Data and Nucl. Data Tables, 1993, 54, 2'
O 0.01158 0.00611 3.04850 2.28680 1.54630 0.86700 13.27710 5.70110 0.32390 32.90890 0.250800013542 'International Tables Volume C Table 6.1.1.4 (pp. 500-502)' 'Henke, Gullikson and Davis, At. Data and Nucl. Data Tables, 1993, 54, 2'
N 0.00653 0.00323 12.21260 3.13220 2.01250 1.16630 0.00570 9.89330 28.99750 0.58260 -11.5290002823 'International Tables Volume C Table 6.1.1.4 (pp. 500-502)' 'Henke, Gullikson and Davis, At. Data and Nucl. Data Tables, 1993, 54, 2'

loop_
_geom_angle_atom_site_label_1
_geom_angle_atom_site_label_2
_geom_angle_atom_site_label_3
_geom_angle
C9 N1 C3 124.01(16)
C10 N1 C3 119.14(16)
C10 N1 C9 116.82(17)
O1 C3 N1 123.95(17)
C5 C3 N1 115.95(17)
C5 C3 O1 120.09(18)
C6 C4 C5 176.3(2)
C4 C5 C3 177.6(2)
C7 C6 C4 119.23(18)
C8 C6 C4 121.73(18)
C8 C6 C7 119.04(18)
C12 C7 C6 120.5(2)
C11 C8 C6 119.8(2)
C13 C11 C8 120.7(2)
C13 C12 C7 120.0(2)
C12 C13 C11 119.9(2)

loop_
_geom_bond_atom_site_label_1
_geom_bond_atom_site_label_2
_geom_bond_distance
N1 C3 1.329(3)
N1 C9 1.452(3)
N1 C10 1.455(2)
O1 C3 1.231(2)
C3 C5 1.460(2)
C4 C5 1.190(3)
C4 C6 1.435(2)
C6 C7 1.386(3)
C6 C8 1.381(3)
C7 C12 1.377(3)
C8 C11 1.380(3)
C11 C13 1.368(3)
C12 C13 1.371(4)
